data_4313825
loop_
_publ_author_name
'Jung Ho Son'
'Young-Uk Kwon'
'Oc Hee Han'

_publ_section_title
;
 New Ionic Crystals of Oppositely Charged Cluster Ions and Their
 Characterization
;
_journal_name_full 'Inorganic Chemistry'
_journal_page_first 4153
_journal_page_last 4159
_journal_paper_doi 10.1021/ic0340377
_journal_volume 42
_journal_year 2003
_chemical_formula_moiety '[W2Al28O18(OH)48(H2O)24][H2W12O40]2.55H2O'
_chemical_formula_sum 'Al14 O112.83 W13'
_chemical_formula_weight 4573.01
_chemical_name_common W2Al28-2W12
_space_group_IT_number 14
_symmetry_cell_setting monoclinic
_symmetry_space_group_name_Hall '-P 2ybc'
_symmetry_space_group_name_H-M 'P 1 21/c 1'
_atom_sites_solution_hydrogens geom
_atom_sites_solution_primary direct
_atom_sites_solution_secondary difmap
_audit_creation_method SHELXL-97
_cell_angle_alpha 90.00
_cell_angle_beta 98.019(2)
_cell_angle_gamma 90.00
_cell_formula_units_Z 4
_cell_length_a 15.9154(13)
_cell_length_b 16.2032(12)
_cell_length_c 44.491(4)
_cell_measurement_temperature 293(2)
_cell_volume 11361.2(16)
_computing_cell_refinement 'SMART (Bruker AXS, Inc., 1998)'
_computing_data_collection 'SMART (Bruker AXS, Inc., 1998)'
_computing_data_reduction 'SAINT (Bruker AXS, Inc., 1998)'
_computing_structure_refinement 'SHELXL-97 (Sheldrick, 1997)'
_computing_structure_solution 'SHELXS-97 (Sheldrick, 1990)'
_diffrn_ambient_temperature 293(2)
_diffrn_measured_fraction_theta_full 0.959
_diffrn_measured_fraction_theta_max 0.959
_diffrn_measurement_device_type 'Siemens 1K CCD'
_diffrn_measurement_method 'Omega scan'
_diffrn_radiation_monochromator graphite
_diffrn_radiation_source 'fine-focus sealed tube'
_diffrn_radiation_type MoK\a
_diffrn_radiation_wavelength 0.71073
_diffrn_reflns_av_R_equivalents 0.0787
_diffrn_reflns_av_sigmaI/netI 0.1274
_diffrn_reflns_limit_h_max 13
_diffrn_reflns_limit_h_min -20
_diffrn_reflns_limit_k_max 19
_diffrn_reflns_limit_k_min -20
_diffrn_reflns_limit_l_max 58
_diffrn_reflns_limit_l_min -57
_diffrn_reflns_number 72425
_diffrn_reflns_theta_full 28.01
_diffrn_reflns_theta_max 28.01
_diffrn_reflns_theta_min 0.92
_exptl_absorpt_coefficient_mu 13.332
_exptl_absorpt_correction_type semi-empirical
_exptl_absorpt_process_details 'SADABS (Sheldrick, G. M. 1996)'
_exptl_crystal_colour Colorless
_exptl_crystal_density_diffrn 2.674
_exptl_crystal_density_method 'not measured'
_exptl_crystal_description Block
_exptl_crystal_F_000 8186
_exptl_crystal_size_max 0.24
_exptl_crystal_size_mid 0.20
_exptl_crystal_size_min 0.12
_refine_diff_density_max 3.421
_refine_diff_density_min -3.781
_refine_diff_density_rms 0.401
_refine_ls_extinction_coef 0.000108(7)
_refine_ls_extinction_expression Fc^*^=kFc[1+0.001xFc^2^\l^3^/sin(2\q)]^-1/4^
_refine_ls_extinction_method SHELXL
_refine_ls_goodness_of_fit_ref 0.944
_refine_ls_hydrogen_treatment mixed
_refine_ls_matrix_type full
_refine_ls_number_parameters 1340
_refine_ls_number_reflns 26316
_refine_ls_number_restraints 1
_refine_ls_restrained_S_all 0.944
_refine_ls_R_factor_all 0.1221
_refine_ls_R_factor_gt 0.0541
_refine_ls_shift/su_max 13.222
_refine_ls_shift/su_mean 0.030
_refine_ls_structure_factor_coef Fsqd
_refine_ls_weighting_details 'calc w=1/[\s^2^(Fo^2^)+(0.0633P)^2^+0.0000P] where P=(Fo^2^+2Fc^2^)/3'
_refine_ls_weighting_scheme calc
_refine_ls_wR_factor_gt 0.1245
_refine_ls_wR_factor_ref 0.1448
_reflns_number_gt 14038
_reflns_number_total 26316
_reflns_threshold_expression >2sigma(I)
_cod_data_source_file ic0340377si20030115_032525_3.cif
_cod_data_source_block 3
_cod_depositor_comments
;
The following automatic conversions were performed:

'_symmetry_cell_setting' value 'Monoclinic' changed to 'monoclinic'
according to the built-in table from CIF Core dictionary named
'cif_core.dic' version 2.4.1 from 2010-06-29.

Automatic conversion script
Id: cif_fix_values 1646 2011-03-28 12:23:43Z adriana 

The following automatic conversions were performed:

data name '_atom_site_symetry_multiplicity' was replaced with
'_atom_site_symmetry_multiplicity' as specified in the replacement
file 'data/replacement-values/replacement_tags.lst'.

Automatic conversion script
Id: cif_correct_tags 9268 2022-04-12 08:56:07Z antanas 
;
_cod_original_cell_volume 11361.1(16)
_cod_database_code 4313825

loop_
_symmetry_equiv_pos_as_xyz
'x, y, z'
'-x, y+1/2, -z+1/2'
'-x, -y, -z'
'x, -y-1/2, z-1/2'

loop_
_atom_site_label
_atom_site_type_symbol
_atom_site_fract_x
_atom_site_fract_y
_atom_site_fract_z
_atom_site_U_iso_or_equiv
_atom_site_adp_type
_atom_site_occupancy
_atom_site_symmetry_multiplicity
_atom_site_calc_flag
_atom_site_refinement_flags
_atom_site_disorder_assembly
_atom_site_disorder_group
W1 W 0.46226(6) 0.90643(5) 0.900722(17) 0.0551(2) Uani 1 1 d . . .
W2 W 0.34395(5) 0.75109(4) 0.850912(17) 0.0460(2) Uani 1 1 d . . .
W3 W 0.45566(5) 0.92099(4) 0.817679(17) 0.04328(18) Uani 1 1 d . . .
W4 W 0.38794(5) 1.09779(4) 0.904069(16) 0.0461(2) Uani 1 1 d . . .
W5 W 0.28915(7) 0.94454(5) 0.932711(17) 0.0623(3) Uani 1 1 d . . .
W6 W 0.17393(5) 0.79125(4) 0.881479(14) 0.03701(18) Uani 1 1 d . . .
W7 W 0.17096(5) 0.80573(4) 0.808290(13) 0.03119(16) Uani 1 1 d . . .
W8 W 0.28007(4) 0.97689(4) 0.776182(13) 0.02786(15) Uani 1 1 d . . .
W9 W 0.38632(4) 1.11085(4) 0.820873(15) 0.03540(16) Uani 1 1 d . . .
W10 W 0.19146(4) 1.15208(4) 0.853825(13) 0.02921(15) Uani 1 1 d . . .
W11 W 0.09308(5) 1.00342(4) 0.883318(14) 0.03404(16) Uani 1 1 d . . .
W12 W 0.08372(4) 1.01666(4) 0.810026(13) 0.02891(15) Uani 1 1 d . . .
O1 O 0.5553(9) 0.8676(9) 0.9172(3) 0.075(4) Uani 1 1 d . . .
O2 O 0.4060(9) 0.6629(7) 0.8524(3) 0.066(4) Uani 1 1 d . . .
O3 O 0.5501(8) 0.8868(8) 0.8086(3) 0.061(4) Uani 1 1 d . . .
O4 O 0.4327(9) 1.1841(8) 0.9212(3) 0.065(4) Uani 1 1 d . . .
O5 O 0.2662(9) 0.9307(7) 0.9689(2) 0.063(4) Uani 1 1 d . . .
O6 O 0.1191(9) 0.7237(6) 0.9010(3) 0.058(4) Uani 1 1 d . . .
O7 O 0.1130(7) 0.7483(6) 0.7798(2) 0.038(3) Uani 1 1 d . . .
O8 O 0.2565(7) 0.9708(6) 0.7373(2) 0.032(2) Uani 1 1 d . . .
O9 O 0.4305(7) 1.2010(7) 0.8109(3) 0.049(3) Uani 1 1 d . . .
O10 O 0.1722(7) 1.2570(6) 0.8545(2) 0.040(3) Uani 1 1 d . . .
O11 O 0.0073(8) 1.0074(7) 0.9037(3) 0.052(3) Uani 1 1 d . . .
O12 O 0.0027(7) 1.0285(7) 0.7803(2) 0.042(3) Uani 1 1 d . . .
O13 O 0.4792(8) 1.0223(7) 0.9118(3) 0.054(3) Uani 1 1 d . . .
O14 O 0.3989(8) 0.8966(7) 0.9346(3) 0.058(4) Uani 1 1 d . . .
O15 O 0.4044(8) 0.8107(7) 0.8844(2) 0.048(3) Uani 1 1 d . . .
O16 O 0.2644(8) 0.7156(6) 0.8774(2) 0.047(3) Uani 1 1 d . . .
O17 O 0.2631(7) 0.7249(6) 0.8162(2) 0.041(3) Uani 1 1 d . . .
O18 O 0.4026(7) 0.8201(6) 0.8258(2) 0.039(3) Uani 1 1 d . . .
O19 O 0.3947(7) 0.9243(6) 0.7782(2) 0.040(3) Uani 1 1 d . . .
O20 O 0.4788(7) 1.0401(7) 0.8163(3) 0.046(3) Uani 1 1 d . . .
O21 O 0.4847(7) 0.9319(7) 0.8611(2) 0.043(3) Uani 1 1 d . . .
O22 O 0.3389(8) 1.0527(6) 0.9364(2) 0.046(3) Uani 1 1 d . . .
O23 O 0.2415(8) 0.8478(6) 0.9131(2) 0.045(3) Uani 1 1 d . . .
O24 O 0.1191(7) 0.7565(6) 0.84113(19) 0.031(2) Uani 1 1 d . . .
O25 O 0.2405(6) 0.8696(6) 0.7868(2) 0.029(2) Uani 1 1 d . . .
O26 O 0.3335(7) 1.0827(6) 0.7791(2) 0.034(3) Uani 1 1 d . . .
O27 O 0.4150(7) 1.1103(6) 0.8637(2) 0.038(3) Uani 1 1 d . . .
O28 O 0.2780(7) 1.1395(6) 0.8870(2) 0.038(3) Uani 1 1 d . . .
O29 O 0.1859(8) 0.9960(6) 0.9148(2) 0.044(3) Uani 1 1 d . . .
O30 O 0.1039(7) 0.8880(6) 0.8785(2) 0.033(2) Uani 1 1 d . . .
O31 O 0.1009(6) 0.8991(6) 0.8102(2) 0.031(2) Uani 1 1 d . . .
O32 O 0.1796(6) 1.0188(5) 0.78676(19) 0.025(2) Uani 1 1 d . . .
O33 O 0.2771(6) 1.1483(5) 0.8280(2) 0.030(2) Uani 1 1 d . . .
O34 O 0.1063(7) 1.1227(6) 0.8797(2) 0.036(3) Uani 1 1 d . . .
O35 O 0.0203(7) 1.0056(6) 0.8424(2) 0.032(2) Uani 1 1 d . . .
O36 O 0.1051(6) 1.1310(6) 0.81870(19) 0.030(2) Uani 1 1 d . . .
O37 O 0.3359(7) 0.9720(6) 0.8884(2) 0.042(3) Uani 1 1 d . . .
O38 O 0.2458(6) 0.8492(6) 0.8491(2) 0.033(2) Uani 1 1 d . . .
O39 O 0.3340(7) 0.9856(6) 0.8232(2) 0.034(2) Uani 1 1 d . . .
O40 O 0.1803(6) 1.0174(6) 0.8507(2) 0.029(2) Uani 1 1 d . . .
W13 W 1.08098(4) 0.40909(4) 0.977482(12) 0.02843(15) Uani 1 1 d . . .
Al1 Al 1.0612(3) 0.3589(2) 0.90812(8) 0.0198(9) Uani 1 1 d . . .
Al2 Al 1.0141(3) 0.5315(2) 0.92064(8) 0.0230(9) Uani 1 1 d . . .
Al3 Al 0.9043(3) 0.3918(2) 0.93432(9) 0.0253(10) Uani 1 1 d . . .
Al4 Al 1.0939(3) 0.5001(3) 0.85327(9) 0.0252(10) Uani 1 1 d . . .
Al5 Al 0.7994(3) 0.5620(3) 0.89996(9) 0.0270(10) Uani 1 1 d . . .
Al6 Al 0.8895(3) 0.2441(2) 0.87778(9) 0.0270(10) Uani 1 1 d . . .
Al7 Al 1.0069(3) 0.4108(2) 0.80020(9) 0.0243(10) Uani 1 1 d . . .
Al8 Al 0.9587(3) 0.5816(3) 0.81296(9) 0.0246(10) Uani 1 1 d . . .
Al9 Al 0.8040(3) 0.6166(3) 0.83757(9) 0.0278(10) Uani 1 1 d . . .
Al10 Al 0.6926(3) 0.4781(3) 0.85037(9) 0.0297(10) Uani 1 1 d . . .
Al11 Al 0.7401(3) 0.3100(3) 0.83882(9) 0.0282(10) Uani 1 1 d . . .
Al12 Al 0.8978(3) 0.2764(3) 0.81333(9) 0.0265(10) Uani 1 1 d . . .
Al13 Al 0.9033(3) 0.4383(2) 0.86082(8) 0.0200(9) Uani 1 1 d . . .
Al14 Al 0.8964(3) 0.3735(2) 1.01162(8) 0.0214(9) Uani 1 1 d . . .
O41 O 1.1605(7) 0.2946(6) 0.9207(2) 0.034(3) Uani 1 1 d . . .
O42 O 1.0679(6) 0.6130(5) 0.94558(19) 0.024(2) Uani 1 1 d . . .
O43 O 0.8632(6) 0.3594(5) 0.96977(19) 0.028(2) Uani 1 1 d . . .
O44 O 1.2113(7) 0.5323(6) 0.8640(2) 0.038(3) Uani 1 1 d . . .
O45 O 0.7695(7) 0.6203(6) 0.9347(2) 0.039(3) Uani 1 1 d . . .
O46 O 0.8992(7) 0.1433(6) 0.9010(2) 0.038(3) Uani 1 1 d . . .
O47 O 1.0499(7) 0.3671(6) 0.7652(2) 0.036(3) Uani 1 1 d . . .
O48 O 0.9645(7) 0.6785(6) 0.7880(2) 0.034(3) Uani 1 1 d . . .
O49 O 0.7723(7) 0.7200(6) 0.8179(2) 0.039(3) Uani 1 1 d . . .
O50 O 0.5712(7) 0.4699(8) 0.8406(3) 0.052(3) Uani 1 1 d . . .
O51 O 0.6271(7) 0.2639(7) 0.8270(2) 0.040(3) Uani 1 1 d . . .
O52 O 0.9137(7) 0.2032(6) 0.7801(2) 0.035(3) Uani 1 1 d . . .
O53 O 1.1057(6) 0.4505(5) 0.93475(18) 0.024(2) Uani 1 1 d . . .
O54 O 0.9696(6) 0.4819(6) 0.95440(19) 0.027(2) Uani 1 1 d . . .
O55 O 1.0132(6) 0.3396(5) 0.94495(18) 0.023(2) Uani 1 1 d . . .
O56 O 1.1078(6) 0.4028(5) 0.87647(19) 0.025(2) Uani 1 1 d . . .
O57 O 1.0666(6) 0.5583(5) 0.88793(19) 0.027(2) Uani 1 1 d . . .
O58 O 0.9161(6) 0.5911(6) 0.91040(19) 0.028(2) Uani 1 1 d . . .
O59 O 0.8139(6) 0.4645(6) 0.9225(2) 0.028(2) Uani 1 1 d . . .
O60 O 0.8609(6) 0.3023(5) 0.91145(19) 0.026(2) Uani 1 1 d . . .
O61 O 1.0039(6) 0.2704(5) 0.88866(19) 0.025(2) Uani 1 1 d . . .
O62 O 1.1149(6) 0.4416(6) 0.81877(18) 0.025(2) Uani 1 1 d . . .
O63 O 1.0724(6) 0.5948(5) 0.82882(19) 0.026(2) Uani 1 1 d . . .
O64 O 0.9196(6) 0.6420(5) 0.8444(2) 0.028(2) Uani 1 1 d . . .
O65 O 0.7861(7) 0.6594(6) 0.8755(2) 0.033(2) Uani 1 1 d . . .
O66 O 0.6850(6) 0.5325(6) 0.8873(2) 0.031(2) Uani 1 1 d . . .
O67 O 0.7051(7) 0.3756(6) 0.8688(2) 0.036(3) Uani 1 1 d . . .
O68 O 0.7732(6) 0.2231(6) 0.8644(2) 0.031(2) Uani 1 1 d . . .
O69 O 0.9145(6) 0.1905(5) 0.8414(2) 0.028(2) Uani 1 1 d . . .
O70 O 1.0111(6) 0.3096(5) 0.8194(2) 0.026(2) Uani 1 1 d . . .
O71 O 0.8974(6) 0.3705(5) 0.7893(2) 0.029(2) Uani 1 1 d . . .
O72 O 0.9832(6) 0.5112(6) 0.7821(2) 0.029(2) Uani 1 1 d . . .
O73 O 0.8418(6) 0.5744(5) 0.8033(2) 0.026(2) Uani 1 1 d . . .
O74 O 0.6958(6) 0.5746(6) 0.8280(2) 0.031(2) Uani 1 1 d . . .
O75 O 0.7147(6) 0.4094(6) 0.8188(2) 0.029(2) Uani 1 1 d . . .
O76 O 0.7826(6) 0.2590(6) 0.8073(2) 0.028(2) Uani 1 1 d . . .
O77 O 0.9614(6) 0.4329(5) 0.89970(17) 0.021(2) Uani 1 1 d . . .
O78 O 0.9759(6) 0.4765(5) 0.83674(18) 0.022(2) Uani 1 1 d . . .
O79 O 0.8183(6) 0.5094(5) 0.86174(18) 0.023(2) Uani 1 1 d . . .
O80 O 0.8653(6) 0.3371(5) 0.84987(18) 0.022(2) Uani 1 1 d . . .
O81 O 1.1681(7) 0.3464(6) 0.9865(2) 0.040(3) Uani 1 1 d . . .
O82 O 1.1170(7) 0.5093(6) 0.99230(19) 0.032(2) Uani 1 1 d . . .
O83 O 0.7798(7) 0.3655(7) 1.0174(2) 0.042(3) Uani 1 1 d . . .
O84 O 0.9083(8) 0.2579(6) 1.0170(2) 0.050(3) Uani 1 1 d . . .
O85 O 1.0119(7) 0.3797(6) 1.00494(19) 0.030(2) Uani 1 1 d . . .
OW1 O 0.2754(10) 0.5216(10) 0.9305(4) 0.093(8) Uani 1.00(4) 1 d . . .
OW2 O 0.8730(9) 0.7192(7) 0.7345(2) 0.056(5) Uani 1.00(3) 1 d . . .
OW3 O 0.9351(10) 0.8250(9) 0.8355(4) 0.085(7) Uani 1.00(4) 1 d . . .
OW4 O 0.1760(12) 0.1519(8) 0.9518(3) 0.095(8) Uani 1.00(4) 1 d . . .
OW5 O 0.1391(10) 0.3976(10) 0.7172(3) 0.079(7) Uani 0.96(4) 1 d P . .
OW6 O 0.9898(13) 0.1724(9) 0.9592(4) 0.108(9) Uani 1.00(4) 1 d . . .
OW7 O 0.7152(12) 0.7216(11) 0.7571(3) 0.087(8) Uani 0.90(4) 1 d P . .
OW8 O 0.6750(10) 0.2460(11) 0.7503(3) 0.092(8) Uani 1.00(4) 1 d . . .
OW9 O 0.2671(19) 0.3478(16) 0.8090(8) 0.115(17) Uani 0.59(4) 1 d P . .
OW10 O 0.3242(16) 0.392(2) 0.7425(9) 0.18(2) Uani 0.75(5) 1 d P . .
OW11 O 0.364(3) 0.357(3) 0.8619(11) 0.28(4) Uani 0.74(6) 1 d P . .
OW12 O 0.3701(14) 0.6093(13) 0.6993(6) 0.126(13) Uani 0.83(4) 1 d P . .
OW13 O 0.319(3) 0.7361(19) 0.4899(10) 0.13(2) Uani 0.46(4) 1 d P . .
OW14 O 0.173(4) 0.645(3) 0.5198(10) 0.21(4) Uani 0.49(5) 1 d P . .
OW15 O 0.362(3) 0.677(3) 0.9371(6) 0.23(3) Uani 0.63(5) 1 d P . .
OW16 O 0.327(2) 0.512(2) 0.8285(8) 0.113(18) Uani 0.53(4) 1 d P . .
OW17 O 0.363(3) 0.579(4) 0.6309(16) 0.57(8) Uani 1.00(9) 1 d . . .
OW18 O 0.484(3) 0.553(5) 0.2192(10) 0.49(7) Uani 0.77(7) 1 d P . .
OW19 O 0.502(2) 0.268(3) 0.7594(10) 0.36(4) Uani 0.92(7) 1 d P . .
OW20 O 0.2327(9) 0.6089(8) 0.6740(3) 0.053(6) Uani 0.87(3) 1 d P . .
OW21 O 0.1852(13) 0.5669(10) 0.7205(4) 0.084(9) Uani 0.84(4) 1 d P . .
OW22 O 0.3179(11) 0.3369(12) 0.9189(6) 0.118(11) Uani 0.87(4) 1 d P . .
OW23 O 0.302(3) 0.337(3) 0.6562(10) 0.42(5) Uani 1.00(7) 1 d . . .
OW24 O 0.467(3) 0.490(3) 0.8816(9) 0.25(3) Uani 0.82(6) 1 d P . .
OW25 O 0.384(3) 0.585(3) 0.7703(10) 0.08(2) Uani 0.30(4) 1 d P . .
OW26 O 0.324(2) 0.687(4) 0.0652(6) 0.58(3) Uani 1.00(6) 1 d . . .
OW27 O 0.2013(14) 0.5652(11) 0.7829(4) 0.104(10) Uani 0.91(4) 1 d P . .
OW28 O 0.2958(14) 0.4813(16) 0.0219(6) 0.146(14) Uani 0.91(5) 1 d P . .
OW29 O 0.4608(18) 0.735(2) 0.1253(6) 0.24(2) Uani 1.00(5) 1 d . . .
OW30 O 0.4497(15) 0.3206(15) 0.1912(7) 0.168(15) Uani 0.93(5) 1 d P . .
OW31 O 0.093(4) 0.277(3) 0.585(3) 0.90(15) Uani 1.00(9) 1 d . . .
OW32 O 0.408(2) 0.312(3) 0.1196(11) 0.38(4) Uani 1.00(7) 1 d . . .
OW33 O 0.1561(13) 0.5057(11) 0.6473(5) 0.105(11) Uani 0.78(4) 1 d P . .

loop_
_atom_site_aniso_label
_atom_site_aniso_U_11
_atom_site_aniso_U_22
_atom_site_aniso_U_33
_atom_site_aniso_U_23
_atom_site_aniso_U_13
_atom_site_aniso_U_12
W1 0.0521(5) 0.0564(5) 0.0486(4) -0.0023(4) -0.0212(4) 0.0159(4)
W2 0.0514(5) 0.0296(4) 0.0550(4) 0.0022(3) 0.0006(4) 0.0132(4)
W3 0.0265(4) 0.0440(4) 0.0584(4) -0.0024(3) 0.0028(3) 0.0080(3)
W4 0.0518(5) 0.0412(4) 0.0390(4) -0.0041(3) -0.0163(4) -0.0043(4)
W5 0.0894(7) 0.0530(5) 0.0392(4) 0.0008(4) -0.0092(4) 0.0014(5)
W6 0.0585(5) 0.0247(3) 0.0282(3) 0.0025(3) 0.0072(3) -0.0055(3)
W7 0.0409(4) 0.0259(3) 0.0267(3) -0.0031(2) 0.0043(3) -0.0056(3)
W8 0.0276(4) 0.0318(3) 0.0238(3) -0.0001(2) 0.0023(3) -0.0010(3)
W9 0.0311(4) 0.0321(3) 0.0426(4) -0.0024(3) 0.0036(3) -0.0073(3)
W10 0.0360(4) 0.0222(3) 0.0285(3) -0.0017(2) 0.0012(3) 0.0033(3)
W11 0.0430(4) 0.0313(3) 0.0291(3) 0.0006(3) 0.0097(3) 0.0002(3)
W12 0.0282(4) 0.0342(3) 0.0234(3) -0.0045(2) 0.0003(3) 0.0033(3)
O1 0.065(10) 0.087(10) 0.063(9) 0.002(8) -0.032(8) 0.002(9)
O2 0.076(10) 0.046(7) 0.075(9) 0.002(6) 0.001(8) 0.028(7)
O3 0.036(8) 0.071(9) 0.074(9) -0.001(7) 0.007(7) 0.015(7)
O4 0.071(10) 0.064(8) 0.051(8) -0.009(6) -0.028(7) -0.012(8)
O5 0.103(12) 0.060(8) 0.024(6) -0.004(5) 0.003(7) -0.003(8)
O6 0.087(11) 0.029(6) 0.061(8) -0.009(5) 0.023(8) -0.014(7)
O7 0.035(7) 0.033(6) 0.047(6) -0.012(5) 0.011(5) -0.015(5)
O8 0.032(6) 0.029(5) 0.037(6) 0.004(4) 0.012(5) 0.000(5)
O9 0.043(8) 0.042(7) 0.062(8) -0.011(6) 0.012(6) -0.018(6)
O10 0.047(7) 0.037(6) 0.037(6) 0.000(5) 0.008(6) 0.014(6)
O11 0.049(8) 0.046(7) 0.061(8) -0.002(6) 0.007(7) 0.009(6)
O12 0.040(7) 0.064(7) 0.020(5) -0.005(5) -0.001(5) 0.002(6)
O13 0.049(8) 0.053(7) 0.052(7) 0.002(6) -0.023(6) 0.006(7)
O14 0.061(9) 0.041(7) 0.063(8) 0.009(6) -0.027(7) 0.017(7)
O15 0.049(8) 0.049(7) 0.043(7) 0.013(5) -0.004(6) 0.009(6)
O16 0.065(9) 0.029(6) 0.043(6) -0.004(5) -0.004(6) 0.012(6)
O17 0.044(7) 0.030(6) 0.046(6) -0.012(5) 0.000(6) -0.007(6)
O18 0.039(7) 0.029(6) 0.050(7) 0.005(5) 0.006(6) 0.006(5)
O19 0.031(6) 0.037(6) 0.057(7) -0.009(5) 0.019(6) 0.000(5)
O20 0.019(6) 0.047(7) 0.072(8) -0.014(6) 0.009(6) -0.009(6)
O21 0.026(6) 0.045(7) 0.054(7) -0.007(5) -0.007(6) 0.005(6)
O22 0.066(9) 0.031(6) 0.036(6) -0.001(5) -0.008(6) -0.007(6)
O23 0.064(9) 0.031(6) 0.033(6) 0.010(5) -0.013(6) -0.012(6)
O24 0.048(7) 0.030(5) 0.015(4) -0.005(4) 0.005(5) -0.009(5)
O25 0.024(6) 0.033(5) 0.030(5) 0.002(4) 0.006(5) 0.003(5)
O26 0.039(7) 0.033(6) 0.029(5) 0.003(4) -0.001(5) -0.006(5)
O27 0.033(7) 0.039(6) 0.040(6) -0.003(5) -0.008(5) -0.001(5)
O28 0.061(8) 0.028(5) 0.022(5) -0.005(4) -0.004(5) 0.001(6)
O29 0.072(9) 0.035(6) 0.025(5) 0.007(5) 0.002(6) 0.002(6)
O30 0.041(7) 0.029(5) 0.028(5) -0.008(4) 0.002(5) -0.007(5)
O31 0.026(6) 0.038(6) 0.028(5) -0.008(4) 0.001(5) -0.010(5)
O32 0.029(6) 0.019(5) 0.026(5) -0.001(4) 0.001(4) -0.002(4)
O33 0.030(6) 0.021(5) 0.039(6) -0.006(4) -0.001(5) -0.013(5)
O34 0.049(7) 0.025(5) 0.033(5) -0.013(4) 0.004(5) -0.003(5)
O35 0.038(7) 0.030(5) 0.030(5) -0.006(4) 0.014(5) -0.005(5)
O36 0.036(6) 0.034(6) 0.016(4) 0.003(4) -0.008(4) 0.002(5)
O37 0.048(7) 0.046(6) 0.027(5) 0.000(5) -0.008(5) 0.011(6)
O38 0.027(6) 0.025(5) 0.047(6) 0.005(5) 0.004(5) 0.008(5)
O39 0.030(6) 0.035(6) 0.036(6) 0.005(5) -0.001(5) 0.004(5)
O40 0.028(6) 0.026(5) 0.031(5) 0.001(4) -0.006(5) -0.002(5)
W13 0.0357(4) 0.0296(3) 0.0193(3) -0.0007(2) 0.0016(3) 0.0017(3)
Al1 0.029(3) 0.0175(19) 0.0120(17) -0.0012(15) -0.0013(17) 0.0014(19)
Al2 0.030(3) 0.025(2) 0.0141(18) -0.0020(16) 0.0045(18) -0.001(2)
Al3 0.033(3) 0.023(2) 0.020(2) -0.0027(17) 0.0051(19) -0.003(2)
Al4 0.029(3) 0.027(2) 0.020(2) -0.0001(17) 0.0049(19) -0.003(2)
Al5 0.032(3) 0.027(2) 0.022(2) -0.0026(17) 0.007(2) 0.003(2)
Al6 0.036(3) 0.021(2) 0.025(2) -0.0008(17) 0.004(2) -0.001(2)
Al7 0.031(3) 0.024(2) 0.0168(19) 0.0018(16) 0.0014(19) 0.000(2)
Al8 0.028(3) 0.025(2) 0.020(2) 0.0022(17) 0.0018(19) -0.001(2)
Al9 0.031(3) 0.028(2) 0.024(2) -0.0018(18) 0.003(2) 0.001(2)
Al10 0.028(3) 0.035(2) 0.026(2) -0.0015(19) 0.004(2) -0.003(2)
Al11 0.032(3) 0.030(2) 0.023(2) -0.0012(18) 0.002(2) -0.005(2)
Al12 0.034(3) 0.025(2) 0.021(2) -0.0008(17) 0.004(2) -0.003(2)
Al13 0.026(2) 0.019(2) 0.0146(18) 0.0007(15) 0.0022(18) 0.0003(19)
Al14 0.035(3) 0.024(2) 0.0057(16) 0.0027(15) 0.0054(17) 0.004(2)
O41 0.035(7) 0.037(6) 0.031(5) 0.002(4) 0.006(5) 0.017(5)
O42 0.033(6) 0.023(5) 0.018(4) 0.000(4) 0.009(4) -0.002(5)
O43 0.037(6) 0.027(5) 0.018(4) -0.002(4) 0.002(4) -0.011(5)
O44 0.032(6) 0.047(6) 0.033(6) 0.003(5) -0.006(5) -0.013(6)
O45 0.043(7) 0.050(7) 0.026(5) -0.010(5) 0.008(5) 0.003(6)
O46 0.052(8) 0.029(5) 0.033(6) 0.012(4) 0.012(5) 0.003(5)
O47 0.046(7) 0.037(6) 0.027(5) 0.000(4) 0.010(5) 0.000(6)
O48 0.046(7) 0.024(5) 0.032(5) 0.007(4) 0.005(5) -0.007(5)
O49 0.039(7) 0.031(6) 0.045(6) 0.016(5) -0.006(6) -0.002(5)
O50 0.018(6) 0.069(8) 0.068(8) -0.002(7) 0.001(6) -0.009(6)
O51 0.026(6) 0.052(7) 0.040(6) -0.002(5) 0.002(5) -0.017(6)
O52 0.036(7) 0.038(6) 0.030(5) -0.010(5) 0.004(5) 0.001(5)
O53 0.033(6) 0.023(5) 0.013(4) 0.000(4) -0.004(4) 0.005(5)
O54 0.032(6) 0.031(5) 0.018(4) 0.002(4) -0.001(4) 0.001(5)
O55 0.033(6) 0.025(5) 0.011(4) 0.001(4) 0.003(4) -0.002(5)
O56 0.028(6) 0.027(5) 0.020(4) 0.003(4) 0.005(4) -0.001(5)
O57 0.040(7) 0.023(5) 0.020(5) 0.004(4) 0.010(5) -0.006(5)
O58 0.034(6) 0.033(5) 0.017(4) -0.008(4) 0.003(4) 0.003(5)
O59 0.030(6) 0.028(5) 0.027(5) -0.001(4) 0.006(5) -0.001(5)
O60 0.038(6) 0.021(5) 0.020(5) -0.007(4) 0.006(4) -0.009(5)
O61 0.034(6) 0.019(5) 0.024(5) -0.003(4) 0.006(5) -0.001(5)
O62 0.027(6) 0.033(5) 0.014(4) -0.005(4) -0.002(4) 0.000(5)
O63 0.034(6) 0.021(5) 0.024(5) 0.001(4) 0.008(4) 0.001(5)
O64 0.029(6) 0.023(5) 0.033(5) -0.004(4) 0.007(5) 0.002(5)
O65 0.042(7) 0.031(5) 0.026(5) -0.001(4) 0.003(5) 0.008(5)
O66 0.031(6) 0.032(5) 0.029(5) -0.002(4) 0.008(5) -0.002(5)
O67 0.042(7) 0.029(5) 0.038(6) -0.004(4) 0.008(5) 0.001(5)
O68 0.030(6) 0.029(5) 0.030(5) 0.002(4) -0.002(5) -0.005(5)
O69 0.034(6) 0.027(5) 0.022(5) 0.004(4) -0.001(5) 0.004(5)
O70 0.027(6) 0.017(5) 0.034(5) -0.002(4) 0.005(5) 0.000(4)
O71 0.032(6) 0.025(5) 0.030(5) -0.002(4) 0.009(5) 0.003(5)
O72 0.035(6) 0.030(5) 0.023(5) -0.002(4) 0.003(5) -0.001(5)
O73 0.025(6) 0.029(5) 0.024(5) 0.000(4) 0.004(4) -0.005(5)
O74 0.032(6) 0.032(6) 0.029(5) -0.002(4) 0.001(5) -0.005(5)
O75 0.026(6) 0.033(5) 0.027(5) 0.004(4) 0.004(4) 0.001(5)
O76 0.022(6) 0.030(5) 0.032(5) -0.006(4) 0.003(5) -0.004(5)
O77 0.030(6) 0.024(5) 0.010(4) 0.001(3) 0.004(4) 0.004(4)
O78 0.027(6) 0.023(5) 0.016(4) -0.002(4) 0.001(4) 0.003(4)
O79 0.023(5) 0.027(5) 0.017(4) -0.008(4) -0.001(4) 0.003(4)
O80 0.037(6) 0.019(5) 0.011(4) -0.001(3) 0.003(4) -0.004(4)
O81 0.036(7) 0.037(6) 0.043(6) -0.001(5) -0.004(5) 0.007(5)
O82 0.039(6) 0.047(6) 0.009(4) -0.006(4) 0.002(4) -0.011(5)
O83 0.040(7) 0.066(7) 0.019(5) -0.005(5) 0.002(5) -0.021(6)
O84 0.075(9) 0.034(6) 0.041(6) 0.009(5) 0.012(6) -0.004(6)
O85 0.041(7) 0.034(5) 0.015(4) 0.000(4) 0.002(4) -0.005(5)
OW1 0.082(13) 0.119(15) 0.086(12) 0.009(10) 0.040(10) 0.019(11)
OW2 0.083(11) 0.047(8) 0.036(7) 0.010(5) 0.000(7) -0.014(7)
OW3 0.062(12) 0.063(10) 0.129(16) -0.001(9) 0.010(10) -0.018(8)
OW4 0.17(2) 0.045(9) 0.057(10) 0.013(7) -0.011(10) 0.019(10)
OW5 0.078(13) 0.100(13) 0.065(10) 0.008(8) 0.027(9) 0.018(10)
OW6 0.16(2) 0.068(11) 0.082(12) 0.015(8) -0.026(12) -0.019(11)
OW7 0.105(17) 0.097(14) 0.052(10) -0.010(9) -0.011(10) 0.003(12)
OW8 0.075(12) 0.129(15) 0.068(11) 0.019(9) -0.004(9) -0.035(11)
OW9 0.10(3) 0.07(2) 0.20(4) 0.015(19) 0.11(3) 0.024(17)
OW10 0.06(2) 0.20(4) 0.28(5) -0.01(3) 0.05(2) -0.02(2)
OW11 0.27(6) 0.37(7) 0.23(5) 0.02(4) 0.12(4) -0.16(5)
OW12 0.11(2) 0.089(16) 0.20(3) 0.019(15) 0.087(19) 0.045(14)
OW13 0.15(4) 0.05(2) 0.18(4) -0.08(2) 0.02(3) 0.01(2)
OW14 0.29(7) 0.23(6) 0.13(4) 0.11(4) 0.12(4) 0.22(5)
OW15 0.41(8) 0.23(5) 0.030(15) 0.05(2) -0.04(3) 0.13(5)
OW16 0.13(4) 0.11(3) 0.11(3) -0.03(2) 0.05(2) -0.03(2)
OW17 0.15(4) 0.79(15) 0.72(13) -0.40(11) -0.11(5) 0.16(6)
OW18 0.17(4) 0.98(17) 0.27(6) -0.44(8) -0.14(4) 0.22(6)
OW19 0.24(5) 0.53(9) 0.35(6) 0.28(6) 0.20(4) 0.15(5)
OW20 0.075(12) 0.046(9) 0.039(8) -0.003(6) 0.009(7) -0.001(8)
OW21 0.105(18) 0.065(12) 0.086(14) 0.002(9) 0.031(12) 0.005(11)
OW22 0.037(12) 0.083(15) 0.23(3) 0.005(15) 0.004(13) -0.009(10)
OW23 0.37(6) 0.36(6) 0.44(7) 0.29(5) -0.26(5) -0.28(5)
OW24 0.26(5) 0.31(5) 0.24(5) 0.02(4) 0.19(4) 0.01(4)
OW25 0.04(3) 0.13(5) 0.07(3) 0.04(3) 0.06(3) 0.03(3)
OW26 0.28(3) 1.38(11) 0.08(2) 0.12(4) 0.01(2) -0.516
OW27 0.15(2) 0.080(13) 0.097(15) -0.004(10) 0.053(14) -0.025(13)
OW28 0.088(18) 0.18(3) 0.16(2) 0.043(18) -0.015(15) 0.019(17)
OW29 0.18(3) 0.41(5) 0.14(2) -0.06(3) 0.09(2) -0.16(3)
OW30 0.12(2) 0.14(2) 0.25(3) 0.06(2) 0.03(2) 0.059(17)
OW31 0.43(10) 0.31(7) 2.0(4) 0.63(14) 0.29(13) 0.17(6)
OW32 0.26(5) 0.31(6) 0.51(7) -0.21(5) -0.19(5) 0.20(4)
OW33 0.095(19) 0.076(16) 0.15(2) -0.019(13) 0.043(16) -0.018(13)

loop_
_atom_type_symbol
_atom_type_description
_atom_type_scat_dispersion_real
_atom_type_scat_dispersion_imag
_atom_type_scat_source
O O 0.0106 0.0060 'International Tables Vol C Tables 4.2.6.8 and 6.1.1.4'
Al Al 0.0645 0.0514 'International Tables Vol C Tables 4.2.6.8 and 6.1.1.4'
W W -0.8490 6.8722 'International Tables Vol C Tables 4.2.6.8 and 6.1.1.4'

loop_
_geom_angle_atom_site_label_1
_geom_angle_atom_site_label_2
_geom_angle_atom_site_label_3
_geom_angle
_geom_angle_site_symmetry_1
_geom_angle_site_symmetry_3
_geom_angle_publ_flag
O1 W1 O21 102.6(6) . . ?
O1 W1 O15 102.2(6) . . ?
O21 W1 O15 88.1(5) . . ?
O1 W1 O14 98.8(6) . . ?
O21 W1 O14 158.6(5) . . ?
O15 W1 O14 87.3(5) . . ?
O1 W1 O13 99.7(6) . . ?
O21 W1 O13 89.3(5) . . ?
O15 W1 O13 158.0(5) . . ?
O14 W1 O13 87.3(5) . . ?
O1 W1 O37 167.6(6) . . ?
O21 W1 O37 87.1(4) . . ?
O15 W1 O37 85.6(4) . . ?
O14 W1 O37 71.8(4) . . ?
O13 W1 O37 72.4(4) . . ?
O2 W2 O18 100.5(6) . . ?
O2 W2 O17 99.4(5) . . ?
O18 W2 O17 89.3(5) . . ?
O2 W2 O15 99.5(6) . . ?
O18 W2 O15 85.8(5) . . ?
O17 W2 O15 161.0(4) . . ?
O2 W2 O16 98.6(6) . . ?
O18 W2 O16 160.7(4) . . ?
O17 W2 O16 90.1(5) . . ?
O15 W2 O16 88.7(5) . . ?
O2 W2 O38 170.1(6) . . ?
O18 W2 O38 87.6(4) . . ?
O17 W2 O38 74.9(4) . . ?
O15 W2 O38 86.7(4) . . ?
O16 W2 O38 73.7(4) . . ?
O3 W3 O19 98.4(5) . . ?
O3 W3 O18 101.3(6) . . ?
O19 W3 O18 91.0(5) . . ?
O3 W3 O21 99.8(5) . . ?
O19 W3 O21 161.8(4) . . ?
O18 W3 O21 86.5(5) . . ?
O3 W3 O20 97.9(6) . . ?
O19 W3 O20 91.0(5) . . ?
O18 W3 O20 160.2(5) . . ?
O21 W3 O20 85.5(5) . . ?
O3 W3 O39 169.0(5) . . ?
O19 W3 O39 75.4(4) . . ?
O18 W3 O39 88.1(4) . . ?
O21 W3 O39 86.4(4) . . ?
O20 W3 O39 73.4(4) . . ?
O4 W4 O22 99.7(6) . . ?
O4 W4 O13 100.8(6) . . ?
O22 W4 O13 90.0(5) . . ?
O4 W4 O27 101.4(6) . . ?
O22 W4 O27 158.7(4) . . ?
O13 W4 O27 88.3(5) . . ?
O4 W4 O28 100.9(5) . . ?
O22 W4 O28 89.3(5) . . ?
O13 W4 O28 158.1(4) . . ?
O27 W4 O28 84.4(4) . . ?
O4 W4 O37 170.7(5) . . ?
O22 W4 O37 73.4(4) . . ?
O13 W4 O37 73.4(4) . . ?
O27 W4 O37 85.8(4) . . ?
O28 W4 O37 85.5(4) . . ?
O5 W5 O23 101.5(5) . . ?
O5 W5 O14 102.7(6) . . ?
O23 W5 O14 89.3(5) . . ?
O5 W5 O29 99.4(6) . . ?
O23 W5 O29 84.5(5) . . ?
O14 W5 O29 157.8(5) . . ?
O5 W5 O22 100.2(5) . . ?
O23 W5 O22 157.9(4) . . ?
O14 W5 O22 90.2(5) . . ?
O29 W5 O22 87.6(5) . . ?
O5 W5 O37 171.9(6) . . ?
O23 W5 O37 85.4(4) . . ?
O14 W5 O37 72.9(5) . . ?
O29 W5 O37 85.4(4) . . ?
O22 W5 O37 73.3(4) . . ?
O6 W6 O23 102.1(5) . . ?
O6 W6 O30 103.1(5) . . ?
O23 W6 O30 85.4(4) . . ?
O6 W6 O16 94.7(6) . . ?
O23 W6 O16 91.4(5) . . ?
O30 W6 O16 162.2(5) . . ?
O6 W6 O24 95.0(5) . . ?
O23 W6 O24 162.8(4) . . ?
O30 W6 O24 89.5(4) . . ?
O16 W6 O24 88.5(4) . . ?
O6 W6 O38 165.0(4) . . ?
O23 W6 O38 89.3(4) . . ?
O30 W6 O38 87.4(4) . . ?
O16 W6 O38 75.0(4) . . ?
O24 W6 O38 74.1(4) . . ?
O7 W7 O25 102.5(4) . . ?
O7 W7 O31 101.9(5) . . ?
O25 W7 O31 88.6(4) . . ?
O7 W7 O24 95.2(4) . . ?
O25 W7 O24 162.3(4) . . ?
O31 W7 O24 88.8(4) . . ?
O7 W7 O17 94.7(5) . . ?
O25 W7 O17 88.9(4) . . ?
O31 W7 O17 163.4(4) . . ?
O24 W7 O17 88.6(4) . . ?
O7 W7 O38 166.4(4) . . ?
O25 W7 O38 87.3(4) . . ?
O31 W7 O38 87.7(4) . . ?
O24 W7 O38 75.2(4) . . ?
O17 W7 O38 75.8(4) . . ?
O8 W8 O32 101.6(4) . . ?
O8 W8 O26 98.7(4) . . ?
O32 W8 O26 92.6(4) . . ?
O8 W8 O25 99.3(4) . . ?
O32 W8 O25 86.9(4) . . ?
O26 W8 O25 161.7(4) . . ?
O8 W8 O19 95.2(5) . . ?
O32 W8 O19 162.6(4) . . ?
O26 W8 O19 89.1(4) . . ?
O25 W8 O19 86.1(4) . . ?
O8 W8 O39 169.2(4) . . ?
O32 W8 O39 88.3(4) . . ?
O26 W8 O39 76.3(4) . . ?
O25 W8 O39 85.4(4) . . ?
O19 W8 O39 75.3(4) . . ?
O9 W9 O27 102.4(5) . . ?
O9 W9 O20 97.8(5) . . ?
O27 W9 O20 91.3(5) . . ?
O9 W9 O33 100.9(5) . . ?
O27 W9 O33 86.2(4) . . ?
O20 W9 O33 161.3(4) . . ?
O9 W9 O26 95.1(5) . . ?
O27 W9 O26 162.2(4) . . ?
O20 W9 O26 89.7(5) . . ?
O33 W9 O26 87.2(4) . . ?
O9 W9 O39 166.8(5) . . ?
O27 W9 O39 89.3(4) . . ?
O20 W9 O39 75.7(4) . . ?
O33 W9 O39 85.8(4) . . ?
O26 W9 O39 73.7(4) . . ?
O10 W10 O28 101.9(5) . . ?
O10 W10 O33 100.7(5) . . ?
O28 W10 O33 87.9(5) . . ?
O10 W10 O34 95.2(5) . . ?
O28 W10 O34 90.2(5) . . ?
O33 W10 O34 164.1(4) . . ?
O10 W10 O36 94.5(4) . . ?
O28 W10 O36 163.6(4) . . ?
O33 W10 O36 89.6(4) . . ?
O34 W10 O36 87.8(4) . . ?
O10 W10 O40 165.2(5) . . ?
O28 W10 O40 89.2(4) . . ?
O33 W10 O40 89.3(4) . . ?
O34 W10 O40 74.8(4) . . ?
O36 W10 O40 74.6(4) . . ?
O11 W11 O29 101.8(5) . . ?
O11 W11 O30 100.7(5) . . ?
O29 W11 O30 87.0(4) . . ?
O11 W11 O34 96.1(5) . . ?
O29 W11 O34 92.3(4) . . ?
O30 W11 O34 162.9(4) . . ?
O11 W11 O35 94.3(5) . . ?
O29 W11 O35 163.8(4) . . ?
O30 W11 O35 87.9(4) . . ?
O34 W11 O35 88.0(4) . . ?
O11 W11 O40 166.2(5) . . ?
O29 W11 O40 89.8(4) . . ?
O30 W11 O40 87.1(4) . . ?
O34 W11 O40 75.8(4) . . ?
O35 W11 O40 74.6(4) . . ?
O12 W12 O35 100.1(5) . . ?
O12 W12 O36 98.0(5) . . ?
O35 W12 O36 92.1(4) . . ?
O12 W12 O31 101.8(5) . . ?
O35 W12 O31 89.6(4) . . ?
O36 W12 O31 159.5(4) . . ?
O12 W12 O32 98.4(4) . . ?
O35 W12 O32 161.3(4) . . ?
O36 W12 O32 87.7(4) . . ?
O31 W12 O32 84.2(4) . . ?
O12 W12 O40 171.9(4) . . ?
O35 W12 O40 76.0(4) . . ?
O36 W12 O40 75.2(4) . . ?
O31 W12 O40 85.4(4) . . ?
O32 W12 O40 85.9(4) . . ?
W4 O13 W1 120.0(6) . . ?
W5 O14 W1 120.4(6) . . ?
W1 O15 W2 150.9(6) . . ?
W6 O16 W2 115.6(5) . . ?
W2 O17 W7 113.5(5) . . ?
W3 O18 W2 151.8(6) . . ?
W3 O19 W8 113.7(5) . . ?
W9 O20 W3 116.0(5) . . ?
W1 O21 W3 149.5(6) . . ?
W4 O22 W5 119.9(5) . . ?
W6 O23 W5 153.2(6) . . ?
W7 O24 W6 112.8(5) . . ?
W7 O25 W8 149.2(5) . . ?
W8 O26 W9 113.3(5) . . ?
W9 O27 W4 152.7(6) . . ?
W10 O28 W4 150.5(6) . . ?
W11 O29 W5 150.6(6) . . ?
W11 O30 W6 149.4(6) . . ?
W7 O31 W12 151.3(6) . . ?
W8 O32 W12 152.7(5) . . ?
W10 O33 W9 148.8(6) . . ?
W11 O34 W10 112.4(5) . . ?
W12 O35 W11 113.0(5) . . ?
W12 O36 W10 114.5(4) . . ?
W5 O37 W1 94.9(4) . . ?
W5 O37 W4 93.4(4) . . ?
W1 O37 W4 94.2(4) . . ?
W7 O38 W6 97.9(4) . . ?
W7 O38 W2 95.8(4) . . ?
W6 O38 W2 95.7(4) . . ?
W8 O39 W9 96.7(4) . . ?
W8 O39 W3 95.5(4) . . ?
W9 O39 W3 95.0(4) . . ?
W11 O40 W10 96.7(4) . . ?
W11 O40 W12 96.4(4) . . ?
W10 O40 W12 95.7(3) . . ?
O81 W13 O82 103.9(5) . . ?
O81 W13 O85 103.5(5) . . ?
O82 W13 O85 100.4(4) . . ?
O81 W13 O55 99.8(4) . . ?
O82 W13 O55 150.2(4) . . ?
O85 W13 O55 91.3(4) . . ?
O81 W13 O53 98.7(4) . . ?
O82 W13 O53 87.3(4) . . ?
O85 W13 O53 153.9(4) . . ?
O55 W13 O53 71.3(3) . . ?
O81 W13 O54 166.4(4) . . ?
O82 W13 O54 83.4(4) . . ?
O85 W13 O54 86.1(4) . . ?
O55 W13 O54 70.0(3) . . ?
O53 W13 O54 69.9(3) . . ?
O56 Al1 O61 99.7(4) . . ?
O56 Al1 O41 91.7(5) . . ?
O61 Al1 O41 92.7(5) . . ?
O56 Al1 O55 166.2(4) . . ?
O61 Al1 O55 92.5(4) . . ?
O41 Al1 O55 94.2(4) . . ?
O56 Al1 O53 91.1(4) . . ?
O61 Al1 O53 168.4(5) . . ?
O41 Al1 O53 91.3(4) . . ?
O55 Al1 O53 76.3(4) . . ?
O56 Al1 O77 91.1(4) . . ?
O61 Al1 O77 92.9(4) . . ?
O41 Al1 O77 173.2(4) . . ?
O55 Al1 O77 81.8(4) . . ?
O53 Al1 O77 82.5(4) . . ?
O56 Al1 Al3 133.8(4) . . ?
O61 Al1 Al3 86.3(3) . . ?
O41 Al1 Al3 134.0(3) . . ?
O55 Al1 Al3 40.1(3) . . ?
O53 Al1 Al3 83.1(3) . . ?
O77 Al1 Al3 42.7(3) . . ?
O56 Al1 Al2 85.3(3) . . ?
O61 Al1 Al2 134.2(4) . . ?
O41 Al1 Al2 132.8(4) . . ?
O55 Al1 Al2 81.5(3) . . ?
O53 Al1 Al2 41.9(3) . . ?
O77 Al1 Al2 41.3(3) . . ?
Al3 Al1 Al2 60.32(14) . . ?
O57 Al2 O58 98.3(5) . . ?
O57 Al2 O42 94.7(4) . . ?
O58 Al2 O42 94.6(4) . . ?
O57 Al2 O54 168.4(5) . . ?
O58 Al2 O54 91.2(5) . . ?
O42 Al2 O54 91.1(4) . . ?
O57 Al2 O77 91.6(4) . . ?
O58 Al2 O77 91.1(4) . . ?
O42 Al2 O77 170.9(4) . . ?
O54 Al2 O77 81.5(4) . . ?
O57 Al2 O53 90.6(4) . . ?
O58 Al2 O53 168.9(5) . . ?
O42 Al2 O53 91.3(4) . . ?
O54 Al2 O53 79.2(4) . . ?
O77 Al2 O53 82.0(4) . . ?
O57 Al2 Al1 85.3(3) . . ?
O58 Al2 Al1 132.6(4) . . ?
O42 Al2 Al1 132.4(4) . . ?
O54 Al2 Al1 83.3(3) . . ?
O77 Al2 Al1 41.6(3) . . ?
O53 Al2 Al1 41.2(3) . . ?
O57 Al2 Al3 133.7(3) . . ?
O58 Al2 Al3 87.1(4) . . ?
O42 Al2 Al3 130.9(3) . . ?
O54 Al2 Al3 39.8(3) . . ?
O77 Al2 Al3 42.1(3) . . ?
O53 Al2 Al3 81.9(3) . . ?
Al1 Al2 Al3 59.50(14) . . ?
O60 Al3 O43 95.5(4) . . ?
O60 Al3 O59 97.2(5) . . ?
O43 Al3 O59 93.9(5) . . ?
O60 Al3 O55 92.6(4) . . ?
O43 Al3 O55 94.5(4) . . ?
O59 Al3 O55 166.5(5) . . ?
O60 Al3 O54 168.6(5) . . ?
O43 Al3 O54 93.0(4) . . ?
O59 Al3 O54 89.8(4) . . ?
O55 Al3 O54 79.1(4) . . ?
O60 Al3 O77 90.7(4) . . ?
O43 Al3 O77 172.6(5) . . ?
O59 Al3 O77 89.3(4) . . ?
O55 Al3 O77 81.2(4) . . ?
O54 Al3 O77 80.4(4) . . ?
O60 Al3 Al1 85.0(3) . . ?
O43 Al3 Al1 134.4(4) . . ?
O59 Al3 Al1 131.4(3) . . ?
O55 Al3 Al1 40.1(3) . . ?
O54 Al3 Al1 83.6(3) . . ?
O77 Al3 Al1 42.1(3) . . ?
O60 Al3 Al2 132.0(3) . . ?
O43 Al3 Al2 132.3(3) . . ?
O59 Al3 Al2 85.1(3) . . ?
O55 Al3 Al2 81.4(3) . . ?
O54 Al3 Al2 39.5(3) . . ?
O77 Al3 Al2 41.3(3) . . ?
Al1 Al3 Al2 60.17(14) . . ?
O62 Al4 O56 90.3(4) . . ?
O62 Al4 O63 88.7(4) . . ?
O56 Al4 O63 176.0(5) . . ?
O62 Al4 O57 177.1(5) . . ?
O56 Al4 O57 89.6(4) . . ?
O63 Al4 O57 91.2(4) . . ?
O62 Al4 O44 93.6(5) . . ?
O56 Al4 O44 93.1(5) . . ?
O63 Al4 O44 90.8(5) . . ?
O57 Al4 O44 89.3(5) . . ?
O62 Al4 O78 82.2(4) . . ?
O56 Al4 O78 94.3(4) . . ?
O63 Al4 O78 81.6(4) . . ?
O57 Al4 O78 94.9(4) . . ?
O44 Al4 O78 171.4(4) . . ?
O62 Al4 Al8 85.8(3) . . ?
O56 Al4 Al8 137.5(4) . . ?
O63 Al4 Al8 38.5(3) . . ?
O57 Al4 Al8 92.4(3) . . ?
O44 Al4 Al8 129.4(4) . . ?
O78 Al4 Al8 43.2(3) . . ?
O62 Al4 Al7 38.0(3) . . ?
O56 Al4 Al7 92.0(3) . . ?
O63 Al4 Al7 84.8(3) . . ?
O57 Al4 Al7 139.1(4) . . ?
O44 Al4 Al7 131.3(4) . . ?
O78 Al4 Al7 44.2(3) . . ?
Al8 Al4 Al7 60.39(14) . . ?
O59 Al5 O66 89.3(5) . . ?
O59 Al5 O58 92.0(5) . . ?
O66 Al5 O58 176.8(4) . . ?
O59 Al5 O65 177.6(5) . . ?
O66 Al5 O65 90.8(5) . . ?
O58 Al5 O65 87.7(5) . . ?
O59 Al5 O45 90.5(5) . . ?
O66 Al5 O45 91.5(5) . . ?
O58 Al5 O45 91.4(5) . . ?
O65 Al5 O45 91.9(5) . . ?
O59 Al5 O79 94.4(4) . . ?
O66 Al5 O79 83.7(4) . . ?
O58 Al5 O79 93.3(4) . . ?
O65 Al5 O79 83.2(4) . . ?
O45 Al5 O79 173.1(5) . . ?
O59 Al5 Al9 138.4(3) . . ?
O66 Al5 Al9 86.8(3) . . ?
O58 Al5 Al9 90.2(3) . . ?
O65 Al5 Al9 39.2(3) . . ?
O45 Al5 Al9 130.9(4) . . ?
O79 Al5 Al9 44.1(3) . . ?
O59 Al5 Al10 91.6(3) . . ?
O66 Al5 Al10 39.1(3) . . ?
O58 Al5 Al10 137.8(3) . . ?
O65 Al5 Al10 87.0(3) . . ?
O45 Al5 Al10 130.5(4) . . ?
O79 Al5 Al10 44.6(3) . . ?
Al9 Al5 Al10 60.89(15) . . ?
O61 Al6 O60 90.8(4) . . ?
O61 Al6 O68 175.8(5) . . ?
O60 Al6 O68 90.3(5) . . ?
O61 Al6 O46 93.0(5) . . ?
O60 Al6 O46 90.5(4) . . ?
O68 Al6 O46 91.0(5) . . ?
O61 Al6 O69 90.7(4) . . ?
O60 Al6 O69 175.8(5) . . ?
O68 Al6 O69 87.8(5) . . ?
O46 Al6 O69 93.3(4) . . ?
O61 Al6 O80 95.0(4) . . ?
O60 Al6 O80 94.1(4) . . ?
O68 Al6 O80 80.9(4) . . ?
O46 Al6 O80 170.7(5) . . ?
O69 Al6 O80 81.9(4) . . ?
O61 Al6 Al12 92.2(3) . . ?
O60 Al6 Al12 137.6(3) . . ?
O68 Al6 Al12 84.3(3) . . ?
O46 Al6 Al12 131.5(4) . . ?
O69 Al6 Al12 38.4(3) . . ?
O80 Al6 Al12 43.5(3) . . ?
O61 Al6 Al11 138.5(3) . . ?
O60 Al6 Al11 91.2(3) . . ?
O68 Al6 Al11 37.5(3) . . ?
O46 Al6 Al11 128.4(4) . . ?
O69 Al6 Al11 85.0(3) . . ?
O80 Al6 Al11 43.5(3) . . ?
Al12 Al6 Al11 60.15(15) . . ?
O72 Al7 O70 169.9(5) . . ?
O72 Al7 O71 93.9(5) . . ?
O70 Al7 O71 77.3(4) . . ?
O72 Al7 O62 94.5(5) . . ?
O70 Al7 O62 93.5(4) . . ?
O71 Al7 O62 168.4(4) . . ?
O72 Al7 O47 92.7(4) . . ?
O70 Al7 O47 93.1(4) . . ?
O71 Al7 O47 94.9(5) . . ?
O62 Al7 O47 92.7(5) . . ?
O72 Al7 O78 80.2(4) . . ?
O70 Al7 O78 95.2(4) . . ?
O71 Al7 O78 94.0(4) . . ?
O62 Al7 O78 79.6(4) . . ?
O47 Al7 O78 169.0(5) . . ?
O72 Al7 Al12 131.6(4) . . ?
O70 Al7 Al12 38.9(3) . . ?
O71 Al7 Al12 39.0(3) . . ?
O62 Al7 Al12 130.7(3) . . ?
O47 Al7 Al12 100.2(4) . . ?
O78 Al7 Al12 90.8(3) . . ?
O72 Al7 Al4 87.8(3) . . ?
O70 Al7 Al4 94.8(3) . . ?
O71 Al7 Al4 134.5(3) . . ?
O62 Al7 Al4 38.2(3) . . ?
O47 Al7 Al4 130.6(4) . . ?
O78 Al7 Al4 41.5(3) . . ?
Al12 Al7 Al4 115.84(17) . . ?
O72 Al7 Al8 37.5(3) . . ?
O70 Al7 Al8 137.6(3) . . ?
O71 Al7 Al8 96.9(3) . . ?
O62 Al7 Al8 85.0(3) . . ?
O47 Al7 Al8 129.3(3) . . ?
O78 Al7 Al8 42.7(3) . . ?
Al12 Al7 Al8 119.2(2) . . ?
Al4 Al7 Al8 59.36(14) . . ?
O73 Al8 O63 170.7(5) . . ?
O73 Al8 O72 95.5(5) . . ?
O63 Al8 O72 93.3(4) . . ?
O73 Al8 O64 77.4(4) . . ?
O63 Al8 O64 93.6(4) . . ?
O72 Al8 O64 171.2(5) . . ?
O73 Al8 O48 92.6(5) . . ?
O63 Al8 O48 90.1(5) . . ?
O72 Al8 O48 92.5(4) . . ?
O64 Al8 O48 92.9(4) . . ?
O73 Al8 O78 97.4(4) . . ?
O63 Al8 O78 81.0(4) . . ?
O72 Al8 O78 80.9(4) . . ?
O64 Al8 O78 94.9(4) . . ?
O48 Al8 O78 168.5(5) . . ?
O73 Al8 Al9 38.7(3) . . ?
O63 Al8 Al9 132.0(3) . . ?
O72 Al8 Al9 132.5(4) . . ?
O64 Al8 Al9 39.5(3) . . ?
O48 Al8 Al9 99.8(4) . . ?
O78 Al8 Al9 91.6(3) . . ?
O73 Al8 Al4 138.1(3) . . ?
O63 Al8 Al4 39.1(3) . . ?
O72 Al8 Al4 87.9(3) . . ?
O64 Al8 Al4 94.0(3) . . ?
O48 Al8 Al4 129.1(4) . . ?
O78 Al8 Al4 41.9(3) . . ?
Al9 Al8 Al4 116.78(18) . . ?
O73 Al8 Al7 100.1(3) . . ?
O63 Al8 Al7 85.1(3) . . ?
O72 Al8 Al7 36.7(3) . . ?
O64 Al8 Al7 138.8(3) . . ?
O48 Al8 Al7 128.1(4) . . ?
O78 Al8 Al7 44.2(3) . . ?
Al9 Al8 Al7 121.07(19) . . ?
Al4 Al8 Al7 60.26(14) . . ?
O74 Al9 O73 94.3(5) . . ?
O74 Al9 O64 170.0(5) . . ?
O73 Al9 O64 77.8(4) . . ?
O74 Al9 O65 95.1(5) . . ?
O73 Al9 O65 169.8(5) . . ?
O64 Al9 O65 92.4(5) . . ?
O74 Al9 O49 92.3(5) . . ?
O73 Al9 O49 92.4(5) . . ?
O64 Al9 O49 94.1(5) . . ?
O65 Al9 O49 91.3(5) . . ?
O74 Al9 O79 80.7(4) . . ?
O73 Al9 O79 95.5(4) . . ?
O64 Al9 O79 93.9(4) . . ?
O65 Al9 O79 82.0(4) . . ?
O49 Al9 O79 169.8(5) . . ?
O74 Al9 Al8 131.2(4) . . ?
O73 Al9 Al8 38.8(3) . . ?
O64 Al9 Al8 39.9(3) . . ?
O65 Al9 Al8 131.0(4) . . ?
O49 Al9 Al8 100.5(4) . . ?
O79 Al9 Al8 89.7(3) . . ?
O74 Al9 Al5 87.7(3) . . ?
O73 Al9 Al5 136.6(4) . . ?
O64 Al9 Al5 93.8(3) . . ?
O65 Al9 Al5 40.0(3) . . ?
O49 Al9 Al5 130.9(4) . . ?
O79 Al9 Al5 42.0(3) . . ?
Al8 Al9 Al5 115.87(19) . . ?
O74 Al9 Al10 37.0(3) . . ?
O73 Al9 Al10 98.7(3) . . ?
O64 Al9 Al10 137.5(4) . . ?
O65 Al9 Al10 86.4(4) . . ?
O49 Al9 Al10 128.3(4) . . ?
O79 Al9 Al10 43.9(3) . . ?
Al8 Al9 Al10 119.27(19) . . ?
Al5 Al9 Al10 59.58(15) . . ?
O67 Al10 O74 169.6(5) . . ?
O67 Al10 O75 77.2(4) . . ?
O74 Al10 O75 94.4(5) . . ?
O67 Al10 O66 92.8(5) . . ?
O74 Al10 O66 94.7(4) . . ?
O75 Al10 O66 168.2(5) . . ?
O67 Al10 O50 94.6(5) . . ?
O74 Al10 O50 92.2(5) . . ?
O75 Al10 O50 94.5(5) . . ?
O66 Al10 O50 92.5(5) . . ?
O67 Al10 O79 94.1(5) . . ?
O74 Al10 O79 79.9(4) . . ?
O75 Al10 O79 93.1(4) . . ?
O66 Al10 O79 81.3(4) . . ?
O50 Al10 O79 169.5(5) . . ?
O67 Al10 Al11 38.7(3) . . ?
O74 Al10 Al11 132.1(4) . . ?
O75 Al10 Al11 38.9(3) . . ?
O66 Al10 Al11 130.3(4) . . ?
O50 Al10 Al11 100.1(4) . . ?
O79 Al10 Al11 90.4(3) . . ?
O67 Al10 Al5 93.9(4) . . ?
O74 Al10 Al5 87.5(3) . . ?
O75 Al10 Al5 134.0(4) . . ?
O66 Al10 Al5 39.3(3) . . ?
O50 Al10 Al5 131.4(4) . . ?
O79 Al10 Al5 42.0(3) . . ?
Al11 Al10 Al5 115.6(2) . . ?
O67 Al10 Al9 137.3(4) . . ?
O74 Al10 Al9 36.7(3) . . ?
O75 Al10 Al9 97.3(4) . . ?
O66 Al10 Al9 85.8(3) . . ?
O50 Al10 Al9 128.1(4) . . ?
O79 Al10 Al9 43.4(3) . . ?
Al11 Al10 Al9 120.0(2) . . ?
Al5 Al10 Al9 59.53(15) . . ?
O76 Al11 O68 91.4(5) . . ?
O76 Al11 O67 171.4(5) . . ?
O68 Al11 O67 94.7(5) . . ?
O76 Al11 O75 95.9(5) . . ?
O68 Al11 O75 169.8(5) . . ?
O67 Al11 O75 77.3(5) . . ?
O76 Al11 O51 92.6(5) . . ?
O68 Al11 O51 92.7(5) . . ?
O67 Al11 O51 93.1(5) . . ?
O75 Al11 O51 94.1(5) . . ?
O76 Al11 O80 80.1(4) . . ?
O68 Al11 O80 80.2(4) . . ?
O67 Al11 O80 94.9(4) . . ?
O75 Al11 O80 94.0(4) . . ?
O51 Al11 O80 169.7(5) . . ?
O76 Al11 Al10 133.9(4) . . ?
O68 Al11 Al10 132.1(4) . . ?
O67 Al11 Al10 38.7(3) . . ?
O75 Al11 Al10 39.1(3) . . ?
O51 Al11 Al10 98.9(4) . . ?
O80 Al11 Al10 91.5(3) . . ?
O76 Al11 Al6 86.1(3) . . ?
O68 Al11 Al6 38.7(3) . . ?
O67 Al11 Al6 94.8(4) . . ?
O75 Al11 Al6 134.6(4) . . ?
O51 Al11 Al6 131.2(4) . . ?
O80 Al11 Al6 41.5(3) . . ?
Al10 Al11 Al6 116.58(18) . . ?
O76 Al11 Al12 36.7(3) . . ?
O68 Al11 Al12 84.9(4) . . ?
O67 Al11 Al12 137.9(4) . . ?
O75 Al11 Al12 96.7(4) . . ?
O51 Al11 Al12 128.9(4) . . ?
O80 Al11 Al12 43.5(3) . . ?
Al10 Al11 Al12 120.06(19) . . ?
Al6 Al11 Al12 59.83(15) . . ?
O76 Al12 O71 96.8(5) . . ?
O76 Al12 O69 91.7(5) . . ?
O71 Al12 O69 170.1(5) . . ?
O76 Al12 O70 172.0(5) . . ?
O71 Al12 O70 76.8(4) . . ?
O69 Al12 O70 94.2(5) . . ?
O76 Al12 O52 91.7(5) . . ?
O71 Al12 O52 93.0(4) . . ?
O69 Al12 O52 91.8(4) . . ?
O70 Al12 O52 93.5(5) . . ?
O76 Al12 O80 80.2(4) . . ?
O71 Al12 O80 94.8(4) . . ?
O69 Al12 O80 81.6(4) . . ?
O70 Al12 O80 95.4(4) . . ?
O52 Al12 O80 169.4(5) . . ?
O76 Al12 Al7 134.4(4) . . ?
O71 Al12 Al7 38.9(3) . . ?
O69 Al12 Al7 131.5(4) . . ?
O70 Al12 Al7 38.5(3) . . ?
O52 Al12 Al7 99.3(4) . . ?
O80 Al12 Al7 91.4(3) . . ?
O76 Al12 Al6 86.3(3) . . ?
O71 Al12 Al6 135.3(3) . . ?
O69 Al12 Al6 40.1(3) . . ?
O70 Al12 Al6 94.8(3) . . ?
O52 Al12 Al6 131.6(4) . . ?
O80 Al12 Al6 41.6(3) . . ?
Al7 Al12 Al6 116.16(18) . . ?
O76 Al12 Al11 36.7(3) . . ?
O71 Al12 Al11 97.8(4) . . ?
O69 Al12 Al11 86.0(4) . . ?
O70 Al12 Al11 138.5(3) . . ?
O52 Al12 Al11 128.0(4) . . ?
O80 Al12 Al11 43.6(3) . . ?
Al7 Al12 Al11 120.38(19) . . ?
Al6 Al12 Al11 60.02(15) . . ?
O79 Al13 O80 111.7(5) . . ?
O79 Al13 O78 110.2(4) . . ?
O80 Al13 O78 112.0(4) . . ?
O79 Al13 O77 106.9(4) . . ?
O80 Al13 O77 108.5(4) . . ?
O78 Al13 O77 107.2(5) . . ?
O43 Al14 O84 90.8(5) . . ?
O43 Al14 O85 89.8(4) . . ?
O84 Al14 O85 89.4(5) . . ?
O43 Al14 O83 89.0(5) . . ?
O84 Al14 O83 89.9(6) . . ?
O85 Al14 O83 178.5(5) . . ?
O43 Al14 O82 91.0(4) . 3_767 ?
O84 Al14 O82 177.8(5) . 3_767 ?
O85 Al14 O82 91.8(5) . 3_767 ?
O83 Al14 O82 88.9(5) . 3_767 ?
O43 Al14 O42 179.1(5) . 3_767 ?
O84 Al14 O42 88.7(4) . 3_767 ?
O85 Al14 O42 89.5(4) . 3_767 ?
O83 Al14 O42 91.8(4) . 3_767 ?
O82 Al14 O42 89.5(4) 3_767 3_767 ?
Al2 O42 Al14 136.2(5) . 3_767 ?
Al3 O43 Al14 136.1(6) . . ?
Al1 O53 Al2 96.9(4) . . ?
Al1 O53 W13 101.9(4) . . ?
Al2 O53 W13 105.8(4) . . ?
Al2 O54 Al3 100.7(4) . . ?
Al2 O54 W13 102.9(5) . . ?
Al3 O54 W13 98.8(4) . . ?
Al3 O55 Al1 99.8(4) . . ?
Al3 O55 W13 107.6(4) . . ?
Al1 O55 W13 106.4(4) . . ?
Al1 O56 Al4 136.2(6) . . ?
Al2 O57 Al4 134.9(5) . . ?
Al2 O58 Al5 133.9(6) . . ?
Al5 O59 Al3 135.5(6) . . ?
Al3 O60 Al6 136.0(6) . . ?
Al1 O61 Al6 134.3(5) . . ?
Al7 O62 Al4 103.8(5) . . ?
Al8 O63 Al4 102.4(5) . . ?
Al9 O64 Al8 100.6(5) . . ?
Al9 O65 Al5 100.8(5) . . ?
Al10 O66 Al5 101.6(5) . . ?
Al10 O67 Al11 102.7(5) . . ?
Al11 O68 Al6 103.8(5) . . ?
Al12 O69 Al6 101.5(5) . . ?
Al7 O70 Al12 102.6(5) . . ?
Al7 O71 Al12 102.1(5) . . ?
Al7 O72 Al8 105.8(5) . . ?
Al9 O73 Al8 102.5(5) . . ?
Al9 O74 Al10 106.4(5) . . ?
Al11 O75 Al10 102.0(5) . . ?
Al11 O76 Al12 106.6(5) . . ?
Al13 O77 Al2 121.8(5) . . ?
Al13 O77 Al1 119.2(4) . . ?
Al2 O77 Al1 97.1(4) . . ?
Al13 O77 Al3 120.9(5) . . ?
Al2 O77 Al3 96.5(4) . . ?
Al1 O77 Al3 95.2(4) . . ?
Al13 O78 Al4 120.5(5) . . ?
Al13 O78 Al8 123.8(5) . . ?
Al4 O78 Al8 94.9(4) . . ?
Al13 O78 Al7 122.6(5) . . ?
Al4 O78 Al7 94.3(4) . . ?
Al8 O78 Al7 93.0(4) . . ?
Al13 O79 Al5 120.6(5) . . ?
Al13 O79 Al9 124.6(5) . . ?
Al5 O79 Al9 93.9(4) . . ?
Al13 O79 Al10 123.4(5) . . ?
Al5 O79 Al10 93.4(4) . . ?
Al9 O79 Al10 92.7(4) . . ?
Al13 O80 Al6 120.2(5) . . ?
Al13 O80 Al12 123.2(5) . . ?
Al6 O80 Al12 94.9(4) . . ?
Al13 O80 Al11 123.1(5) . . ?
Al6 O80 Al11 95.0(4) . . ?
Al12 O80 Al11 93.0(4) . . ?
W13 O82 Al14 145.9(6) . 3_767 ?
W13 O85 Al14 143.7(5) . . ?

loop_
_geom_bond_atom_site_label_1
_geom_bond_atom_site_label_2
_geom_bond_distance
_geom_bond_site_symmetry_2
_geom_bond_publ_flag
W1 O1 1.680(13) . ?
W1 O21 1.893(12) . ?
W1 O15 1.896(12) . ?
W1 O14 1.934(14) . ?
W1 O13 1.950(12) . ?
W1 O37 2.273(11) . ?
W2 O2 1.734(12) . ?
W2 O18 1.912(11) . ?
W2 O17 1.914(10) . ?
W2 O15 1.918(11) . ?
W2 O16 1.933(13) . ?
W2 O38 2.222(9) . ?
W3 O3 1.703(12) . ?
W3 O19 1.884(11) . ?
W3 O18 1.899(10) . ?
W3 O21 1.930(11) . ?
W3 O20 1.968(11) . ?
W3 O39 2.245(10) . ?
W4 O4 1.701(12) . ?
W4 O22 1.879(11) . ?
W4 O13 1.894(12) . ?
W4 O27 1.916(11) . ?
W4 O28 1.930(11) . ?
W4 O37 2.274(11) . ?
W5 O5 1.715(11) . ?
W5 O23 1.899(10) . ?
W5 O14 1.903(13) . ?
W5 O29 1.915(12) . ?
W5 O22 1.921(10) . ?
W5 O37 2.247(11) . ?
W6 O6 1.711(12) . ?
W6 O23 1.887(10) . ?
W6 O30 1.918(10) . ?
W6 O16 1.919(11) . ?
W6 O24 1.966(9) . ?
W6 O38 2.175(10) . ?
W7 O7 1.732(10) . ?
W7 O25 1.873(10) . ?
W7 O31 1.889(10) . ?
W7 O24 1.947(9) . ?
W7 O17 1.960(11) . ?
W7 O38 2.146(10) . ?
W8 O8 1.721(10) . ?
W8 O32 1.857(10) . ?
W8 O26 1.910(10) . ?
W8 O25 1.929(9) . ?
W8 O19 2.004(11) . ?
W8 O39 2.152(10) . ?
W9 O9 1.707(11) . ?
W9 O27 1.896(10) . ?
W9 O20 1.899(11) . ?
W9 O33 1.908(10) . ?
W9 O26 1.985(9) . ?
W9 O39 2.202(10) . ?
W10 O10 1.729(10) . ?
W10 O28 1.884(10) . ?
W10 O33 1.904(10) . ?
W10 O34 1.956(11) . ?
W10 O36 1.961(9) . ?
W10 O40 2.192(9) . ?
W11 O11 1.742(12) . ?
W11 O29 1.892(11) . ?
W11 O30 1.893(9) . ?
W11 O34 1.953(9) . ?
W11 O35 2.016(10) . ?
W11 O40 2.156(10) . ?
W12 O12 1.725(10) . ?
W12 O35 1.881(9) . ?
W12 O36 1.914(9) . ?
W12 O31 1.924(10) . ?
W12 O32 1.960(10) . ?
W12 O40 2.204(9) . ?
W13 O81 1.721(10) . ?
W13 O82 1.815(10) . ?
W13 O85 1.817(10) . ?
W13 O55 2.022(9) . ?
W13 O53 2.105(8) . ?
W13 O54 2.254(9) . ?
Al1 O56 1.824(10) . ?
Al1 O61 1.849(10) . ?
Al1 O41 1.909(11) . ?
Al1 O55 1.928(9) . ?
Al1 O53 1.968(9) . ?
Al1 O77 1.984(10) . ?
Al1 Al3 2.948(6) . ?
Al1 Al2 2.968(5) . ?
Al2 O57 1.828(10) . ?
Al2 O58 1.837(11) . ?
Al2 O42 1.856(10) . ?
Al2 O54 1.923(10) . ?
Al2 O77 1.976(10) . ?
Al2 O53 1.998(10) . ?
Al2 Al3 2.973(6) . ?
Al3 O60 1.849(9) . ?
Al3 O43 1.865(10) . ?
Al3 O59 1.877(11) . ?
Al3 O55 1.927(11) . ?
Al3 O54 1.937(10) . ?
Al3 O77 2.007(9) . ?
Al4 O62 1.874(9) . ?
Al4 O56 1.880(9) . ?
Al4 O63 1.884(10) . ?
Al4 O57 1.909(10) . ?
Al4 O44 1.935(11) . ?
Al4 O78 1.956(10) . ?
Al4 Al8 2.918(6) . ?
Al4 Al7 2.945(6) . ?
Al5 O59 1.867(10) . ?
Al5 O66 1.891(11) . ?
Al5 O58 1.909(11) . ?
Al5 O65 1.914(10) . ?
Al5 O45 1.928(10) . ?
Al5 O79 1.962(9) . ?
Al5 Al9 2.924(6) . ?
Al5 Al10 2.926(6) . ?
Al6 O61 1.866(11) . ?
Al6 O60 1.879(9) . ?
Al6 O68 1.894(11) . ?
Al6 O46 1.926(10) . ?
Al6 O69 1.928(10) . ?
Al6 O80 1.957(9) . ?
Al6 Al12 2.935(6) . ?
Al6 Al11 2.941(6) . ?
Al7 O72 1.831(10) . ?
Al7 O70 1.846(10) . ?
Al7 O71 1.861(11) . ?
Al7 O62 1.867(10) . ?
Al7 O47 1.923(10) . ?
Al7 O78 2.060(9) . ?
Al7 Al12 2.896(6) . ?
Al7 Al8 2.949(6) . ?
Al8 O73 1.853(11) . ?
Al8 O63 1.861(11) . ?
Al8 O72 1.867(10) . ?
Al8 O64 1.882(10) . ?
Al8 O48 1.932(10) . ?
Al8 O78 2.003(9) . ?
Al8 Al9 2.886(6) . ?
Al9 O74 1.845(11) . ?
Al9 O73 1.848(10) . ?
Al9 O64 1.868(11) . ?
Al9 O65 1.881(10) . ?
Al9 O49 1.925(10) . ?
Al9 O79 2.038(10) . ?
Al9 Al10 2.964(6) . ?
Al10 O67 1.851(11) . ?
Al10 O74 1.857(10) . ?
Al10 O75 1.863(10) . ?
Al10 O66 1.884(10) . ?
Al10 O50 1.925(12) . ?
Al10 O79 2.057(10) . ?
Al10 Al11 2.891(6) . ?
Al11 O76 1.836(10) . ?
Al11 O68 1.842(10) . ?
Al11 O67 1.851(11) . ?
Al11 O75 1.857(10) . ?
Al11 O51 1.951(11) . ?
Al11 O80 2.032(11) . ?
Al11 Al12 2.945(7) . ?
Al12 O76 1.836(11) . ?
Al12 O71 1.863(10) . ?
Al12 O69 1.863(10) . ?
Al12 O70 1.865(11) . ?
Al12 O52 1.938(10) . ?
Al12 O80 2.028(9) . ?
Al13 O79 1.782(10) . ?
Al13 O80 1.791(9) . ?
Al13 O78 1.792(10) . ?
Al13 O77 1.846(9) . ?
Al14 O43 1.877(9) . ?
Al14 O84 1.894(11) . ?
Al14 O85 1.905(11) . ?
Al14 O83 1.913(12) . ?
Al14 O82 1.917(11) 3_767 ?
Al14 O42 1.922(9) 3_767 ?
O42 Al14 1.922(9) 3_767 ?
O82 Al14 1.917(11) 3_767 ?
